data_2215333
loop_
_publ_author_name
'Liu, Y.-F.'
'Xia, H.-T.'
'Wang, D.-Q.'
'Yang, S.-P.'
'Meng, Y.-L.'

_publ_section_title
;Diaquabis(1-naphthaleneacetato-\k<i>O</i>)bis(1,10-phenanthroline-\k^2^<i>N</i>,<i>N</i>')erbium(III)
 1-naphthaleneacetate monohydrate
;
_journal_coeditor_code AT2395
_journal_issue 10
_journal_name_full 'Acta Crystallographica Section E'
_journal_page_first m2544
_journal_page_last m2544
_journal_paper_doi 10.1107/S1600536807044546
_journal_volume 63
_journal_year 2007
_chemical_formula_iupac '[Er (C12 H9 O2)2 (C12 H8 N2)2 (H2 O)2] (C12 H9 O2) , H2 O'
_chemical_formula_moiety 'C48 H38 Er N4 O6 + , C12 H9 O2 - , H2 O'
_chemical_formula_sum 'C60 H49 Er N4 O9'
_chemical_formula_weight 1137.29
_chemical_name_common
;
Dihydrate bis[(naphthalene-1-acetato-
<i>\kO</i>)(1,10-phenanthroline-<i>\k^2^N</i>,<i>N' </i>)] erbium(III)
(1-naphthaleneacetate) hydrate
;
_chemical_name_systematic
;
Diaquabis(1-naphthaleneacetato-\k<i>O</i>)bis(1,10-phenanthroline-
\k^2^<i>N</i>,<i>N</i>')erbium(III) 1-naphthaleneacetate monohydrate
;
_space_group_IT_number 15
_symmetry_cell_setting monoclinic
_symmetry_space_group_name_Hall '-C 2yc'
_symmetry_space_group_name_H-M 'C 1 2/c 1'
_atom_sites_solution_hydrogens geom
_atom_sites_solution_primary direct
_atom_sites_solution_secondary difmap
_audit_creation_method SHELXL97
_cell_angle_alpha 90.00
_cell_angle_beta 120.575(2)
_cell_angle_gamma 90.00
_cell_formula_units_Z 4
_cell_length_a 24.645(3)
_cell_length_b 14.1144(19)
_cell_length_c 18.162(2)
_cell_measurement_reflns_used 4270
_cell_measurement_temperature 298(2)
_cell_measurement_theta_max 25.077
_cell_measurement_theta_min 2.442
_cell_volume 5439.3(12)
_computing_cell_refinement 'SMART (Siemens, 1996)'
_computing_data_collection 'SMART (Siemens, 1996)'
_computing_data_reduction 'SAINT (Siemens, 1996)'
_computing_molecular_graphics 'SHELXTL (Sheldrick, 1997b)'
_computing_publication_material 'SHELXTL (Sheldrick, 1997b)'
_computing_structure_refinement 'SHELXL97 (Sheldrick, 1997a)'
_computing_structure_solution 'SHELXS97 (Sheldrick, 1997a)'
_diffrn_ambient_temperature 298(2)
_diffrn_measured_fraction_theta_full 0.978
_diffrn_measured_fraction_theta_max 0.978
_diffrn_measurement_device_type 'Siemens SMART 1000 CCD area-detector'
_diffrn_measurement_method '\f and \w'
_diffrn_radiation_monochromator graphite
_diffrn_radiation_source 'fine-focus sealed tube'
_diffrn_radiation_type MoK\a
_diffrn_radiation_wavelength 0.71073
_diffrn_reflns_av_R_equivalents 0.0889
_diffrn_reflns_av_sigmaI/netI 0.0809
_diffrn_reflns_limit_h_max 29
_diffrn_reflns_limit_h_min -28
_diffrn_reflns_limit_k_max 15
_diffrn_reflns_limit_k_min -16
_diffrn_reflns_limit_l_max 21
_diffrn_reflns_limit_l_min -21
_diffrn_reflns_number 13646
_diffrn_reflns_theta_full 25.01
_diffrn_reflns_theta_max 25.01
_diffrn_reflns_theta_min 1.73
_diffrn_standards_decay_% 0
_diffrn_standards_interval_count 0
_diffrn_standards_interval_time 0
_diffrn_standards_number 0
_exptl_absorpt_coefficient_mu 1.602
_exptl_absorpt_correction_T_max 0.8562
_exptl_absorpt_correction_T_min 0.6364
_exptl_absorpt_correction_type multi-scan
_exptl_absorpt_process_details '(SADABS; Sheldrick, 1996)'
_exptl_crystal_colour colourless
_exptl_crystal_density_diffrn 1.389
_exptl_crystal_density_method 'not measured'
_exptl_crystal_description block
_exptl_crystal_F_000 2308
_exptl_crystal_size_max 0.31
_exptl_crystal_size_mid 0.12
_exptl_crystal_size_min 0.10
_refine_diff_density_max 2.517
_refine_diff_density_min -2.366
_refine_ls_extinction_method none
_refine_ls_goodness_of_fit_ref 1.003
_refine_ls_hydrogen_treatment constr
_refine_ls_matrix_type full
_refine_ls_number_parameters 357
_refine_ls_number_reflns 4691
_refine_ls_number_restraints 0
_refine_ls_restrained_S_all 1.003
_refine_ls_R_factor_all 0.1034
_refine_ls_R_factor_gt 0.0784
_refine_ls_shift/su_max 0.001
_refine_ls_shift/su_mean 0.000
_refine_ls_structure_factor_coef Fsqd
_refine_ls_weighting_details 'calc w = 1/[\s^2^(Fo^2^)+(0.1579P)^2^] where P=(Fo^2^+2Fc^2^)/3'
_refine_ls_weighting_scheme calc
_refine_ls_wR_factor_gt 0.1949
_refine_ls_wR_factor_ref 0.2195
_reflns_number_gt 3523
_reflns_number_total 4691
_reflns_threshold_expression I>2\s(I)
_cod_data_source_file at2395.cif
_cod_data_source_block I
_cod_original_cell_volume 5439.4(12)
_cod_original_sg_symbol_H-M 'C 2/c'
_cod_database_code 2215333
_cod_database_fobs_code 2215333

loop_
_symmetry_equiv_pos_as_xyz
'x, y, z'
'-x, y, -z+1/2'
'x+1/2, y+1/2, z'
'-x+1/2, y+1/2, -z+1/2'
'-x, -y, -z'
'x, -y, z-1/2'
'-x+1/2, -y+1/2, -z'
'x+1/2, -y+1/2, z-1/2'

loop_
_atom_site_type_symbol
_atom_site_label
_atom_site_fract_x
_atom_site_fract_y
_atom_site_fract_z
_atom_site_U_iso_or_equiv
_atom_site_adp_type
_atom_site_calc_flag
_atom_site_refinement_flags
_atom_site_occupancy
_atom_site_disorder_assembly
_atom_site_disorder_group
Er Er1 0.5000 0.53049(3) 0.7500 0.0479(3) Uani d S 1 . .
N N1 0.5510(4) 0.5715(6) 0.9090(5) 0.0572(19) Uani d . 1 . .
N N2 0.4950(4) 0.3990(6) 0.8417(5) 0.0599(19) Uani d . 1 . .
O O1 0.3989(3) 0.4731(5) 0.6841(5) 0.0689(19) Uani d . 1 . .
O O2 0.3239(4) 0.5813(9) 0.6529(7) 0.110(3) Uani d . 1 . .
O O3 0.5604(4) 0.6579(5) 0.7551(4) 0.0643(17) Uani d . 1 . .
H H3A 0.5976 0.6569 0.7983 0.077 Uiso d R 1 . .
H H3B 0.5430 0.7113 0.7507 0.077 Uiso d R 1 . .
O O4 0.5331(13) 0.8380(12) 0.7814(18) 0.115(8) Uani d P 0.50 . 1
O O5 0.4485(16) 0.8284(16) 0.7910(18) 0.126(8) Uani d P 0.50 . 1
O O6 0.3437(15) 0.9071(17) 0.6725(19) 0.146(9) Uani d P 0.50 . .
H H6A 0.3616 0.8869 0.7237 0.175 Uiso d PR 0.50 . .
H H6B 0.3699 0.9009 0.6555 0.175 Uiso d PR 0.50 . .
C C1 0.3427(6) 0.5022(12) 0.6397(8) 0.080(3) Uani d . 1 . .
C C2 0.2962(6) 0.4362(12) 0.5690(9) 0.091(4) Uani d . 1 . .
H H2A 0.2538 0.4535 0.5544 0.109 Uiso calc R 1 . .
H H2B 0.2995 0.4458 0.5186 0.109 Uiso calc R 1 . .
C C3 0.3062(7) 0.3329(13) 0.5923(10) 0.100(5) Uani d . 1 . .
C C4 0.3382(7) 0.2802(14) 0.5617(11) 0.110(5) Uani d . 1 . .
H H4 0.3513 0.3088 0.5271 0.132 Uiso calc R 1 . .
C C5 0.3508(8) 0.1849(17) 0.5827(13) 0.125(6) Uani d . 1 . .
H H5 0.3722 0.1497 0.5622 0.150 Uiso calc R 1 . .
C C6 0.3313(11) 0.1423(18) 0.6344(15) 0.142(8) Uani d . 1 . .
H H6 0.3397 0.0785 0.6484 0.170 Uiso calc R 1 . .
C C7 0.2993(10) 0.195(2) 0.6651(14) 0.131(7) Uani d . 1 . .
C C8 0.2867(7) 0.2903(16) 0.6440(10) 0.108(5) Uani d . 1 . .
C C9 0.2547(8) 0.3430(16) 0.6747(11) 0.117(6) Uani d . 1 . .
H H9 0.2463 0.4068 0.6606 0.140 Uiso calc R 1 . .
C C10 0.2352(10) 0.300(2) 0.7263(14) 0.145(8) Uani d . 1 . .
H H10 0.2138 0.3355 0.7469 0.174 Uiso calc R 1 . .
C C11 0.2478(10) 0.205(2) 0.7473(14) 0.143(8) Uani d . 1 . .
H H11 0.2347 0.1764 0.7819 0.172 Uiso calc R 1 . .
C C12 0.2798(11) 0.152(2) 0.7167(15) 0.147(8) Uani d . 1 . .
H H12 0.2882 0.0885 0.7308 0.176 Uiso calc R 1 . .
C C13 0.5766(6) 0.6542(8) 0.9433(8) 0.072(3) Uani d . 1 . .
H H13 0.5691 0.7046 0.9063 0.086 Uiso calc R 1 . .
C C14 0.6140(6) 0.6717(9) 1.0312(8) 0.077(3) Uani d . 1 . .
H H14 0.6312 0.7313 1.0516 0.092 Uiso calc R 1 . .
C C15 0.6247(5) 0.5977(10) 1.0867(7) 0.077(3) Uani d . 1 . .
H H15 0.6506 0.6062 1.1454 0.093 Uiso calc R 1 . .
C C16 0.5965(6) 0.5108(9) 1.0544(7) 0.066(3) Uani d . 1 . .
C C17 0.5607(5) 0.4977(8) 0.9650(7) 0.060(2) Uani d . 1 . .
C C18 0.5315(5) 0.4073(8) 0.9300(6) 0.058(2) Uani d . 1 . .
C C19 0.5390(5) 0.3316(8) 0.9847(7) 0.069(3) Uani d . 1 . .
C C20 0.5084(6) 0.2451(8) 0.9483(9) 0.079(3) Uani d . 1 . .
H H20 0.5125 0.1937 0.9827 0.095 Uiso calc R 1 . .
C C21 0.4726(6) 0.2385(8) 0.8615(9) 0.079(3) Uani d . 1 . .
H H21 0.4520 0.1822 0.8359 0.095 Uiso calc R 1 . .
C C22 0.4671(5) 0.3182(7) 0.8106(7) 0.062(2) Uani d . 1 . .
H H22 0.4421 0.3124 0.7515 0.075 Uiso calc R 1 . .
C C23 0.6053(6) 0.4298(10) 1.1102(8) 0.077(3) Uani d . 1 . .
H H23 0.6304 0.4365 1.1692 0.092 Uiso calc R 1 . .
C C24 0.5780(6) 0.3474(10) 1.0772(8) 0.080(3) Uani d . 1 . .
H H24 0.5837 0.2977 1.1141 0.096 Uiso calc R 1 . .
C C25 0.492(3) 0.872(2) 0.794(3) 0.122(13) Uani d P 0.50 . 1
C C26 0.503(3) 0.9720(18) 0.826(3) 0.125(14) Uani d P 0.50 A 1
H H26A 0.5347 1.0018 0.8177 0.150 Uiso calc PR 0.50 A 1
H H26B 0.4639 1.0078 0.7938 0.150 Uiso calc PR 0.50 A 1
C C27 0.5229(18) 0.9724(12) 0.9185(19) 0.144(9) Uani d . 1 . .
H H27 0.5034 0.9691 0.8592 0.172 Uiso calc PR 0.50 A 2
C C28 0.5870(19) 0.9554(14) 0.969(2) 0.155(10) Uani d . 1 A .
H H28 0.6098 0.9361 0.9434 0.186 Uiso calc R 1 . .
C C29 0.6169(18) 0.9667(13) 1.056(2) 0.160(11) Uani d . 1 . .
H H29 0.6601 0.9566 1.0895 0.192 Uiso calc R 1 A .
C C30 0.5817(18) 0.9935(16) 1.0932(19) 0.155(10) Uani d . 1 . .
H H30 0.6029 1.0043 1.1518 0.186 Uiso calc R 1 . .
C C31 0.4880(17) 0.9944(14) 0.9563(16) 0.140(9) Uani d . 1 . .

loop_
_atom_site_aniso_label
_atom_site_aniso_U_11
_atom_site_aniso_U_22
_atom_site_aniso_U_33
_atom_site_aniso_U_12
_atom_site_aniso_U_13
_atom_site_aniso_U_23
Er1 0.0420(4) 0.0472(4) 0.0390(4) 0.000 0.0093(3) 0.000
N1 0.051(5) 0.063(5) 0.048(5) -0.001(4) 0.019(4) 0.000(4)
N2 0.056(5) 0.059(4) 0.055(5) 0.003(4) 0.022(4) 0.005(4)
O1 0.037(4) 0.082(5) 0.063(5) -0.008(3) 0.008(3) 0.002(4)
O2 0.053(5) 0.132(8) 0.103(7) 0.019(6) 0.009(5) -0.032(7)
O3 0.065(4) 0.063(4) 0.054(4) -0.010(3) 0.023(3) -0.002(3)
O4 0.17(2) 0.059(10) 0.12(2) 0.009(11) 0.070(17) -0.001(11)
O5 0.19(3) 0.082(13) 0.13(2) 0.014(15) 0.10(2) -0.006(13)
O6 0.19(3) 0.108(16) 0.15(2) 0.019(18) 0.09(2) 0.007(16)
C1 0.051(7) 0.118(9) 0.060(7) -0.017(7) 0.020(6) -0.017(7)
C2 0.052(7) 0.134(11) 0.066(8) -0.024(7) 0.015(6) -0.021(8)
C3 0.059(8) 0.139(13) 0.077(9) -0.036(8) 0.017(7) -0.027(9)
C4 0.069(9) 0.138(14) 0.087(10) -0.033(9) 0.014(8) -0.018(10)
C5 0.075(11) 0.149(17) 0.099(13) -0.032(11) 0.007(9) -0.027(12)
C6 0.090(14) 0.151(17) 0.104(15) -0.046(13) -0.010(11) -0.016(14)
C7 0.086(13) 0.16(2) 0.093(13) -0.049(14) 0.008(10) -0.012(14)
C8 0.066(9) 0.149(15) 0.080(10) -0.046(10) 0.016(8) -0.017(10)
C9 0.077(10) 0.160(15) 0.090(11) -0.048(11) 0.025(9) -0.015(11)
C10 0.100(14) 0.19(2) 0.102(14) -0.049(15) 0.020(11) -0.022(14)
C11 0.095(15) 0.18(2) 0.103(15) -0.049(16) 0.015(12) -0.007(16)
C12 0.099(15) 0.17(2) 0.106(15) -0.047(15) 0.004(12) -0.008(15)
C13 0.067(7) 0.077(7) 0.063(7) -0.011(6) 0.028(6) -0.007(5)
C14 0.060(7) 0.096(8) 0.059(7) -0.015(6) 0.019(6) -0.015(6)
C15 0.055(7) 0.108(9) 0.050(6) -0.001(6) 0.013(5) -0.012(7)
C16 0.053(6) 0.095(7) 0.048(6) 0.006(5) 0.023(5) 0.005(5)
C17 0.051(6) 0.077(6) 0.054(6) 0.004(5) 0.029(5) 0.003(5)
C18 0.046(5) 0.071(6) 0.058(6) 0.006(5) 0.029(5) 0.007(5)
C19 0.061(7) 0.077(7) 0.062(7) 0.013(5) 0.025(5) 0.013(5)
C20 0.074(8) 0.078(7) 0.079(9) 0.006(6) 0.034(7) 0.022(6)
C21 0.067(8) 0.065(6) 0.087(9) -0.005(5) 0.027(7) 0.010(6)
C22 0.051(6) 0.059(5) 0.066(7) -0.004(4) 0.022(5) 0.007(5)
C23 0.068(8) 0.102(9) 0.051(6) 0.011(7) 0.023(6) 0.010(6)
C24 0.068(8) 0.098(9) 0.065(7) 0.013(7) 0.027(6) 0.023(7)
C25 0.19(4) 0.08(2) 0.12(3) 0.01(3) 0.09(3) 0.007(19)
C26 0.20(5) 0.077(19) 0.12(3) 0.01(2) 0.09(3) 0.012(16)
C27 0.22(3) 0.090(12) 0.13(2) 0.009(14) 0.09(2) 0.012(11)
C28 0.21(3) 0.096(12) 0.15(2) 0.013(15) 0.09(2) 0.011(13)
C29 0.23(3) 0.105(15) 0.15(2) 0.017(14) 0.10(3) 0.013(13)
C30 0.23(4) 0.095(12) 0.15(2) 0.004(17) 0.10(3) 0.014(14)
C31 0.22(3) 0.084(10) 0.129(19) 0.019(15) 0.10(2) 0.010(12)

loop_
_atom_type_symbol
_atom_type_description
_atom_type_scat_dispersion_real
_atom_type_scat_dispersion_imag
_atom_type_scat_source
C C 0.0033 0.0016 'International Tables Vol C Tables 4.2.6.8 and 6.1.1.4'
H H 0.0000 0.0000 'International Tables Vol C Tables 4.2.6.8 and 6.1.1.4'
N N 0.0061 0.0033 'International Tables Vol C Tables 4.2.6.8 and 6.1.1.4'
O O 0.0106 0.0060 'International Tables Vol C Tables 4.2.6.8 and 6.1.1.4'
Er Er -0.2586 4.9576 'International Tables Vol C Tables 4.2.6.8 and 6.1.1.4'

loop_
_geom_angle_atom_site_label_1
_geom_angle_atom_site_label_2
_geom_angle_atom_site_label_3
_geom_angle_site_symmetry_1
_geom_angle_site_symmetry_3
_geom_angle
O1 Er1 O1 . 2_656 138.7(4)
O1 Er1 O3 . . 143.5(3)
O1 Er1 O3 2_656 . 75.3(3)
O1 Er1 O3 . 2_656 75.3(3)
O1 Er1 O3 2_656 2_656 143.5(3)
O3 Er1 O3 . 2_656 77.6(4)
O1 Er1 N2 . 2_656 78.6(3)
O1 Er1 N2 2_656 2_656 71.5(3)
O3 Er1 N2 . 2_656 110.5(2)
O3 Er1 N2 2_656 2_656 142.2(3)
O1 Er1 N2 . . 71.5(3)
O1 Er1 N2 2_656 . 78.6(3)
O3 Er1 N2 . . 142.2(3)
O3 Er1 N2 2_656 . 110.5(2)
N2 Er1 N2 2_656 . 86.0(4)
O1 Er1 N1 . . 116.6(3)
O1 Er1 N1 2_656 . 73.2(3)
O3 Er1 N1 . . 80.9(2)
O3 Er1 N1 2_656 . 78.8(3)
N2 Er1 N1 2_656 . 138.2(3)
N2 Er1 N1 . . 65.5(3)
O1 Er1 N1 . 2_656 73.2(3)
O1 Er1 N1 2_656 2_656 116.6(3)
O3 Er1 N1 . 2_656 78.8(3)
O3 Er1 N1 2_656 2_656 80.9(2)
N2 Er1 N1 2_656 2_656 65.5(3)
N2 Er1 N1 . 2_656 138.2(3)
N1 Er1 N1 . 2_656 153.9(4)
C13 N1 C17 . . 117.0(9)
C13 N1 Er1 . . 125.0(7)
C17 N1 Er1 . . 117.3(7)
C22 N2 C18 . . 117.6(9)
C22 N2 Er1 . . 123.1(7)
C18 N2 Er1 . . 118.5(6)
C1 O1 Er1 . . 139.9(8)
Er1 O3 H3A . . 113.2
Er1 O3 H3B . . 113.7
H3A O3 H3B . . 110.9
C25 O4 C25 . 2_656 93(4)
C25 O4 O4 . 2_656 56(3)
C25 O4 O4 2_656 2_656 54(3)
C25 O4 O5 . 2_656 141(4)
C25 O4 O5 2_656 2_656 49(3)
O4 O4 O5 2_656 2_656 92(3)
C25 O5 O4 . 2_656 51(2)
H6A O6 H6B . . 107.2
O1 C1 O2 . . 123.3(12)
O1 C1 C2 . . 116.6(13)
O2 C1 C2 . . 120.1(13)
C3 C2 C1 . . 114.2(13)
C3 C2 H2A . . 108.7
C1 C2 H2A . . 108.7
C3 C2 H2B . . 108.7
C1 C2 H2B . . 108.7
H2A C2 H2B . . 107.6
C4 C3 C8 . . 120.0(18)
C4 C3 C2 . . 116.9(15)
C8 C3 C2 . . 123.1(17)
C5 C4 C3 . . 120.0(18)
C5 C4 H4 . . 120.0
C3 C4 H4 . . 120.0
C6 C5 C4 . . 120(2)
C6 C5 H5 . . 120.0
C4 C5 H5 . . 120.0
C5 C6 C7 . . 120(2)
C5 C6 H6 . . 120.0
C7 C6 H6 . . 120.0
C12 C7 C8 . . 120(3)
C12 C7 C6 . . 120(3)
C8 C7 C6 . . 120(2)
C3 C8 C7 . . 120(2)
C3 C8 C9 . . 120(2)
C7 C8 C9 . . 120(2)
C10 C9 C8 . . 120(2)
C10 C9 H9 . . 120.0
C8 C9 H9 . . 120.0
C9 C10 C11 . . 120(3)
C9 C10 H10 . . 120.0
C11 C10 H10 . . 120.0
C12 C11 C10 . . 120(3)
C12 C11 H11 . . 120.0
C10 C11 H11 . . 120.0
C11 C12 C7 . . 120(3)
C11 C12 H12 . . 120.0
C7 C12 H12 . . 120.0
N1 C13 C14 . . 124.9(11)
N1 C13 H13 . . 117.6
C14 C13 H13 . . 117.6
C15 C14 C13 . . 118.0(11)
C15 C14 H14 . . 121.0
C13 C14 H14 . . 121.0
C14 C15 C16 . . 119.4(10)
C14 C15 H15 . . 120.3
C16 C15 H15 . . 120.3
C15 C16 C17 . . 119.3(11)
C15 C16 C23 . . 122.0(11)
C17 C16 C23 . . 118.6(12)
N1 C17 C16 . . 121.2(10)
N1 C17 C18 . . 118.6(9)
C16 C17 C18 . . 120.1(10)
N2 C18 C19 . . 121.9(10)
N2 C18 C17 . . 117.9(9)
C19 C18 C17 . . 120.2(10)
C18 C19 C20 . . 118.6(11)
C18 C19 C24 . . 117.9(11)
C20 C19 C24 . . 123.4(11)
C21 C20 C19 . . 118.6(10)
C21 C20 H20 . . 120.7
C19 C20 H20 . . 120.7
C20 C21 C22 . . 119.4(11)
C20 C21 H21 . . 120.3
C22 C21 H21 . . 120.3
N2 C22 C21 . . 123.8(11)
N2 C22 H22 . . 118.1
C21 C22 H22 . . 118.1
C24 C23 C16 . . 120.6(11)
C24 C23 H23 . . 119.7
C16 C23 H23 . . 119.7
C23 C24 C19 . . 122.4(11)
C23 C24 H24 . . 118.8
C19 C24 H24 . . 118.8
O5 C25 O4 . . 126(3)
O5 C25 O4 . 2_656 80(4)
O4 C25 O4 . 2_656 70(3)
O5 C25 C26 . . 117(4)
O4 C25 C26 . . 116(5)
O4 C25 C26 2_656 . 132(3)
O5 C25 C25 . 2_656 123(5)
O4 C25 C25 . 2_656 45(3)
O4 C25 C25 2_656 2_656 43(2)
C26 C25 C25 . 2_656 106(2)
C27 C26 C25 . . 110(3)
C27 C26 H26A . . 109.7
C25 C26 H26A . . 109.7
C27 C26 H26B . . 109.7
C25 C26 H26B . . 109.7
H26A C26 H26B . . 108.2
C31 C27 C28 . . 120(3)
C31 C27 C26 . . 129(4)
C28 C27 C26 . . 111(3)
C31 C27 H27 . . 120.0
C28 C27 H27 . . 120.0
C26 C27 H27 . . 10.1
C29 C28 C27 . . 120(3)
C29 C28 H28 . . 119.8
C27 C28 H28 . . 119.8
C28 C29 C30 . . 119(3)
C28 C29 H29 . . 120.4
C30 C29 H29 . . 120.4
C29 C30 C31 . 5_677 123(3)
C29 C30 H30 . . 118.4
C31 C30 H30 5_677 . 118.4
C27 C31 C31 . 5_677 126(4)
C27 C31 C30 . 5_677 123(3)
C31 C31 C30 5_677 5_677 111(3)

loop_
_geom_bond_atom_site_label_1
_geom_bond_atom_site_label_2
_geom_bond_site_symmetry_2
_geom_bond_distance
_geom_bond_publ_flag
Er1 O1 . 2.294(7) y
Er1 O1 2_656 2.294(7) no
Er1 O3 . 2.307(7) y
Er1 O3 2_656 2.307(7) no
Er1 N2 2_656 2.537(8) no
Er1 N2 . 2.537(8) y
Er1 N1 . 2.561(8) y
Er1 N1 2_656 2.561(8) no
N1 C13 . 1.322(14) ?
N1 C17 . 1.390(14) ?
N2 C22 . 1.303(13) ?
N2 C18 . 1.388(13) ?
O1 C1 . 1.265(16) ?
O2 C1 . 1.277(18) ?
O3 H3A . 0.8500 ?
O3 H3B . 0.8500 ?
O4 C25 . 1.23(5) ?
O4 C25 2_656 1.27(4) ?
O4 O4 2_656 1.44(5) ?
O4 O5 2_656 1.60(4) ?
O5 C25 . 1.22(5) ?
O5 O4 2_656 1.60(4) ?
O6 H6A . 0.8499 ?
O6 H6B . 0.8500 ?
C1 C2 . 1.527(18) ?
C2 C3 . 1.50(2) ?
C2 H2A . 0.9700 ?
C2 H2B . 0.9700 ?
C3 C4 . 1.39(2) ?
C3 C8 . 1.39(2) ?
C4 C5 . 1.39(3) ?
C4 H4 . 0.9300 ?
C5 C6 . 1.39(3) ?
C5 H5 . 0.9300 ?
C6 C7 . 1.39(3) ?
C6 H6 . 0.9300 ?
C7 C12 . 1.39(3) ?
C7 C8 . 1.39(3) ?
C8 C9 . 1.39(3) ?
C9 C10 . 1.39(3) ?
C9 H9 . 0.9300 ?
C10 C11 . 1.39(3) ?
C10 H10 . 0.9300 ?
C11 C12 . 1.39(3) ?
C11 H11 . 0.9300 ?
C12 H12 . 0.9300 ?
C13 C14 . 1.401(16) ?
C13 H13 . 0.9300 ?
C14 C15 . 1.381(17) ?
C14 H14 . 0.9300 ?
C15 C16 . 1.385(18) ?
C15 H15 . 0.9300 ?
C16 C17 . 1.411(16) ?
C16 C23 . 1.468(18) ?
C17 C18 . 1.444(16) ?
C18 C19 . 1.406(14) ?
C19 C20 . 1.411(17) ?
C19 C24 . 1.467(18) ?
C20 C21 . 1.362(18) ?
C20 H20 . 0.9300 ?
C21 C22 . 1.419(15) ?
C21 H21 . 0.9300 ?
C22 H22 . 0.9300 ?
C23 C24 . 1.326(19) ?
C23 H23 . 0.9300 ?
C24 H24 . 0.9300 ?
C25 O4 2_656 1.27(4) ?
C25 C26 . 1.50(4) ?
C26 C27 . 1.49(5) ?
C26 H26A . 0.9700 ?
C26 H26B . 0.9700 ?
C27 C31 . 1.38(4) ?
C27 C28 . 1.38(4) ?
C27 H27 . 0.9300 ?
C28 C29 . 1.37(4) ?
C28 H28 . 0.9300 ?
C29 C30 . 1.40(4) ?
C29 H29 . 0.9300 ?
C30 C31 5_677 1.49(4) ?
C30 H30 . 0.9300 ?
C31 C31 5_677 1.39(5) ?
C31 C30 5_677 1.49(4) ?

loop_
_geom_hbond_atom_site_label_D
_geom_hbond_atom_site_label_H
_geom_hbond_atom_site_label_A
_geom_hbond_site_symmetry_A
_geom_hbond_distance_DH
_geom_hbond_distance_HA
_geom_hbond_distance_DA
_geom_hbond_angle_DHA
C22 H22 O1 . 0.93 2.54 2.993(12) 110.3
C6 H6 O6 1_545 0.93 2.45 3.37(4) 171.0
O6 H6B O4 2_656 0.85 2.24 2.88(4) 131.6
O6 H6A O5 . 0.85 2.02 2.62(4) 126.8
O3 H3B O5 2_656 0.85 1.87 2.52(2) 131.7
O3 H3B O4 2_656 0.85 2.44 3.27(2) 164.2
O3 H3B O4 . 0.85 1.93 2.73(2) 158.1
O3 H3A O2 2_656 0.85 1.98 2.691(13) 140.4

loop_
_geom_torsion_atom_site_label_1
_geom_torsion_atom_site_label_2
_geom_torsion_atom_site_label_3
_geom_torsion_atom_site_label_4
_geom_torsion_site_symmetry_1
_geom_torsion_site_symmetry_4
_geom_torsion
O1 Er1 N1 C13 . . -126.0(9)
O1 Er1 N1 C13 2_656 . 97.4(9)
O3 Er1 N1 C13 . . 20.1(9)
O3 Er1 N1 C13 2_656 . -58.9(9)
N2 Er1 N1 C13 2_656 . 130.8(8)
N2 Er1 N1 C13 . . -177.8(10)
N1 Er1 N1 C13 2_656 . -19.2(8)
O1 Er1 N1 C17 . . 63.7(7)
O1 Er1 N1 C17 2_656 . -72.8(7)
O3 Er1 N1 C17 . . -150.1(7)
O3 Er1 N1 C17 2_656 . 130.9(7)
N2 Er1 N1 C17 2_656 . -39.4(8)
N2 Er1 N1 C17 . . 12.0(6)
N1 Er1 N1 C17 2_656 . 170.5(7)
O1 Er1 N2 C22 . . 45.6(8)
O1 Er1 N2 C22 2_656 . -105.5(8)
O3 Er1 N2 C22 . . -152.5(7)
O3 Er1 N2 C22 2_656 . 111.4(8)
N2 Er1 N2 C22 2_656 . -33.6(7)
N1 Er1 N2 C22 . . 177.9(9)
N1 Er1 N2 C22 2_656 . 11.9(10)
O1 Er1 N2 C18 . . -144.5(7)
O1 Er1 N2 C18 2_656 . 64.4(7)
O3 Er1 N2 C18 . . 17.4(9)
O3 Er1 N2 C18 2_656 . -78.7(7)
N2 Er1 N2 C18 2_656 . 136.3(8)
N1 Er1 N2 C18 . . -12.2(6)
N1 Er1 N2 C18 2_656 . -178.3(6)
O1 Er1 O1 C1 2_656 . -170.1(13)
O3 Er1 O1 C1 . . -17.1(15)
O3 Er1 O1 C1 2_656 . 26.1(12)
N2 Er1 O1 C1 2_656 . -126.3(13)
N2 Er1 O1 C1 . . 144.1(13)
N1 Er1 O1 C1 . . 95.2(13)
N1 Er1 O1 C1 2_656 . -58.6(12)
Er1 O1 C1 O2 . . -38(2)
Er1 O1 C1 C2 . . 143.5(11)
O1 C1 C2 C3 . . 37.5(17)
O2 C1 C2 C3 . . -141.0(15)
C1 C2 C3 C4 . . -100.0(15)
C1 C2 C3 C8 . . 78.1(17)
C8 C3 C4 C5 . . 0(2)
C2 C3 C4 C5 . . 178.2(13)
C3 C4 C5 C6 . . 0(2)
C4 C5 C6 C7 . . 0(2)
C5 C6 C7 C12 . . 180.0(16)
C5 C6 C7 C8 . . 0(3)
C4 C3 C8 C7 . . 0(2)
C2 C3 C8 C7 . . -178.1(14)
C4 C3 C8 C9 . . 180.0(14)
C2 C3 C8 C9 . . 2(2)
C12 C7 C8 C3 . . -180.0(14)
C6 C7 C8 C3 . . 0(2)
C12 C7 C8 C9 . . 0(2)
C6 C7 C8 C9 . . 180.0(15)
C3 C8 C9 C10 . . 180.0(14)
C7 C8 C9 C10 . . 0(2)
C8 C9 C10 C11 . . 0(3)
C9 C10 C11 C12 . . 0(3)
C10 C11 C12 C7 . . 0(3)
C8 C7 C12 C11 . . 0(3)
C6 C7 C12 C11 . . -180.0(18)
C17 N1 C13 C14 . . 2.2(16)
Er1 N1 C13 C14 . . -168.1(9)
N1 C13 C14 C15 . . -0.9(18)
C13 C14 C15 C16 . . -2.4(17)
C14 C15 C16 C17 . . 4.2(17)
C14 C15 C16 C23 . . -179.2(11)
C13 N1 C17 C16 . . -0.2(14)
Er1 N1 C17 C16 . . 170.8(8)
C13 N1 C17 C18 . . 177.6(9)
Er1 N1 C17 C18 . . -11.3(11)
C15 C16 C17 N1 . . -2.9(16)
C23 C16 C17 N1 . . -179.6(9)
C15 C16 C17 C18 . . 179.3(10)
C23 C16 C17 C18 . . 2.5(15)
C22 N2 C18 C19 . . 0.5(14)
Er1 N2 C18 C19 . . -170.0(7)
C22 N2 C18 C17 . . -177.8(9)
Er1 N2 C18 C17 . . 11.8(11)
N1 C17 C18 N2 . . -0.1(13)
C16 C17 C18 N2 . . 177.7(9)
N1 C17 C18 C19 . . -178.4(9)
C16 C17 C18 C19 . . -0.5(14)
N2 C18 C19 C20 . . 0.0(15)
C17 C18 C19 C20 . . 178.2(10)
N2 C18 C19 C24 . . -179.3(9)
C17 C18 C19 C24 . . -1.1(14)
C18 C19 C20 C21 . . -0.2(17)
C24 C19 C20 C21 . . 179.1(11)
C19 C20 C21 C22 . . -0.1(18)
C18 N2 C22 C21 . . -0.8(15)
Er1 N2 C22 C21 . . 169.1(8)
C20 C21 C22 N2 . . 0.7(18)
C15 C16 C23 C24 . . -179.6(12)
C17 C16 C23 C24 . . -3.0(17)
C16 C23 C24 C19 . . 1.3(19)
C18 C19 C24 C23 . . 0.7(17)
C20 C19 C24 C23 . . -178.6(12)
O4 O5 C25 O4 2_656 . -56(4)
O4 O5 C25 C26 2_656 . 132(5)
O4 O5 C25 C25 2_656 2_656 -2(3)
C25 O4 C25 O5 2_656 . 102(7)
O4 O4 C25 O5 2_656 . 61(5)
O5 O4 C25 O5 2_656 . 99(5)
C25 O4 C25 O4 2_656 2_656 42(3)
O5 O4 C25 O4 2_656 2_656 39(5)
C25 O4 C25 C26 2_656 . -86(3)
O4 O4 C25 C26 2_656 . -128(4)
O5 O4 C25 C26 2_656 . -89(6)
O4 O4 C25 C25 2_656 2_656 -42(3)
O5 O4 C25 C25 2_656 2_656 -3(4)
O5 C25 C26 C27 . . 67(6)
O4 C25 C26 C27 . . -105(5)
O4 C25 C26 C27 2_656 . 168(6)
C25 C25 C26 C27 2_656 . -152(5)
C25 C26 C27 C31 . . -103(4)
C25 C26 C27 C28 . . 82(4)
C31 C27 C28 C29 . . -5(3)
C26 C27 C28 C29 . . 170(2)
C27 C28 C29 C30 . . 1(3)
C28 C29 C30 C31 . 5_677 3(3)
C28 C27 C31 C31 . 5_677 3(4)
C26 C27 C31 C31 . 5_677 -171(3)
C28 C27 C31 C30 . 5_677 -175(2)
C26 C27 C31 C30 . 5_677 11(4)
